data_4344190
loop_
_publ_author_name
'Bennett, M.J.'
'Cotton, F.A.'
'Foxman, B.M.'

_publ_section_title
;
 The Crystal and Molecular Structure of Trirhenium Nonaiodide
;
_journal_name_full 'Inorganic Chemistry'
_journal_page_first 1563
_journal_page_last 1569
_journal_volume 7
_journal_year 1968
_chemical_formula_sum 'I9 Re3'
_chemical_name_systematic 'Re3 I9'
_space_group_IT_number 11
_symmetry_space_group_name_Hall '-P 2yb'
_symmetry_space_group_name_H-M 'P 1 21/m 1'
_cell_angle_alpha 90
_cell_angle_beta 110.25
_cell_angle_gamma 90
_cell_formula_units_Z 2
_cell_length_a 9.234
_cell_length_b 11.309
_cell_length_c 8.799
_cell_volume 862.063
_citation_journal_id_ASTM INOCAJ
_cod_data_source_file Bennett_INOCAJ_1968_634.cif
_cod_data_source_block I9Re3
_cod_original_cell_volume 862.0626
_cod_database_code 4344190

loop_
_symmetry_equiv_pos_as_xyz
x,y,z
-x,y+1/2,-z
-x,-y,-z
x,-y-1/2,z

loop_
_atom_site_label
_atom_site_type_symbol
_atom_site_fract_x
_atom_site_fract_y
_atom_site_fract_z
_atom_site_occupancy
_atom_site_U_iso_or_equiv
I3 I-1 0.19528 0.41018 0.4802 1 0.0
I1 I-1 0.38909 0.4905 0.17661 1 0.0
I6 I-1 0.39833 0.25 -0.1011 1 0.0
Re2 Re+3 0.36599 0.25 0.18045 1 0.0
I4 I-1 0.56768 0.25 0.4695 1 0.0
I5 I-1 0.0172 0.04089 -0.15359 1 0.0
Re1 Re+3 0.1366 0.36083 0.17201 1 0.0
I2 I-1 -0.13366 0.25 0.15286 1 0.0
